data_9009328
loop_
_publ_author_name
'Mereiter, K.'

_publ_section_title
;
 Synthetic swartzite, CaMg[UO2(CO3)3]*12H2O, and its strontium analogue,
 SrMg[UO2(CO3)3]*12H2O: Crystallography and crystal structures
;
_journal_name_full 'Neues Jahrbuch fur Mineralogie, Monatshefte'
_journal_page_first 481
_journal_page_last 492
_journal_volume 1986
_journal_year 1986
_chemical_formula_structural SrMg[UO2(CO3)3]*12H2O
_chemical_formula_sum 'C3 H24 Mg O23 Sr U'
_space_group_IT_number 11
_symmetry_space_group_name_Hall '-P 2yb'
_symmetry_space_group_name_H-M 'P 1 21/m 1'
_cell_angle_alpha 90
_cell_angle_beta 99.48
_cell_angle_gamma 90
_cell_formula_units_Z 2
_cell_length_a 11.216
_cell_length_b 14.739
_cell_length_c 6.484
_cell_volume 1057.248
_database_code_amcsd 0014804
_exptl_crystal_density_diffrn 2.444
_cod_original_formula_sum 'Sr Mg U C3 O23 H24'
_cod_database_code 9009328
_amcsd_formula_title SrMg[UO2(CO3)3]*12H2O

loop_
_space_group_symop_operation_xyz
x,y,z
x,1/2-y,z
-x,1/2+y,-z
-x,-y,-z

loop_
_atom_site_aniso_label
_atom_site_aniso_U_11
_atom_site_aniso_U_22
_atom_site_aniso_U_33
_atom_site_aniso_U_12
_atom_site_aniso_U_13
_atom_site_aniso_U_23
Sr 0.02000 0.02500 0.02700 0.00000 0.00200 0.00000
Mg 0.02300 0.02300 0.02200 -0.00300 0.00400 0.00100
U 0.01500 0.01700 0.01400 0.00000 0.00300 0.00000
C1 0.02100 0.03000 0.01700 0.00000 -0.00200 0.00000
C2 0.02400 0.01600 0.02700 -0.00200 0.00600 -0.00500
O1 0.04900 0.03900 0.01700 0.00000 0.00900 0.00000
O2 0.04000 0.03800 0.01500 0.00000 0.00700 0.00000
O3 0.02400 0.02200 0.06600 -0.00100 -0.00100 -0.00400
O4 0.02300 0.03500 0.04700 0.00000 0.00600 0.00000
O5 0.01800 0.02500 0.03600 -0.00400 0.00000 0.00100
O6 0.02400 0.02000 0.04100 -0.00300 0.00500 0.00100
O7 0.02700 0.02000 0.04600 0.00500 -0.00100 0.00300
OW1 0.04500 0.11900 0.02800 0.00000 0.01400 0.00000
OW2 0.02600 0.07100 0.04700 0.00000 -0.00400 0.00000
OW3 0.03000 0.03800 0.03500 -0.00100 0.00000 0.01000
OW4 0.07000 0.03900 0.07300 -0.02200 0.04800 -0.02900
OW5 0.04400 0.03400 0.03400 -0.01000 0.01800 -0.00900
OW6 0.02900 0.07500 0.03900 0.01400 -0.00300 -0.02300
OW7 0.05700 0.02700 0.05400 -0.00700 0.01400 0.01200

loop_
_atom_site_label
_atom_site_fract_x
_atom_site_fract_y
_atom_site_fract_z
_atom_site_U_iso_or_equiv
_atom_site_type_symbol
_atom_site_attached_hydrogens
Sr 0.58590 0.25000 0.78240 0.02406 Sr 0
Mg 0.00000 0.00000 0.00000 0.02280 Mg 0
U 0.21692 0.25000 0.55089 0.01520 U 0
C1 -0.04320 0.25000 0.45410 0.02280 C 0
C2 0.34800 0.08150 0.63620 0.02280 C 0
O1 0.22430 0.25000 0.28060 0.03546 O 0
O2 0.20760 0.25000 0.82200 0.03166 O 0
O3 0.01910 0.17710 0.48700 0.03800 O 0
O4 -0.15490 0.25000 0.39070 0.03420 O 0
O5 0.23260 0.08280 0.56840 0.02660 O 0
O6 0.39890 0.16110 0.63330 0.02786 O 0
O7 0.40630 0.01220 0.69460 0.03040 O 0
OW1 0.48420 0.25000 0.11230 0.06333 O 0
OW2 0.80650 0.25000 0.96570 0.04813 O 0
OW3 0.62220 0.07580 0.92200 0.03420 O 0
OW4 0.65560 0.15180 0.49640 0.06079 O 0
OW5 -0.08060 0.03250 0.25300 0.03800 O 0
OW6 0.16620 -0.00310 0.18270 0.04813 O 0
OW7 0.02070 0.13710 -0.05110 0.04559 O 0
H11 0.39800 0.25000 0.11300 0.09119 H 0
H12 0.52600 0.25000 0.25600 0.09119 H 0
H21 0.82400 0.25000 0.11600 0.09119 H 0
H22 0.88300 0.25000 0.91300 0.09119 H 0
H31 0.56000 0.04500 0.82800 0.06079 H 0
H32 0.62400 0.05100 0.06100 0.06079 H 0
H41 0.73800 0.16300 0.47400 0.06079 H 0
H42 0.63200 0.09200 0.44200 0.06079 H 0
H51 -0.05600 0.08300 0.34300 0.06079 H 0
H52 -0.13500 -0.00500 0.32200 0.06079 H 0
H61 0.19500 0.01900 0.32300 0.06079 H 0
H62 0.23400 -0.03200 0.13300 0.06079 H 0
H71 0.10000 0.16200 0.00200 0.09119 H 0
H72 0.00300 0.14900 -0.19700 0.09119 H 0

loop_
_cod_changelog_entry_id
_cod_changelog_entry_author
_cod_changelog_entry_date
_cod_changelog_entry_text
1
;cod-tools version 3.8.0
Id: cif_guess_AMCSD_atom_types 9574 2023-05-10 09:00:05Z saulius
;
2023-05-10T18:51:36+03:00
;Derived atom types and hydrogen counts
from atom names that follow the AMCSD naming convention
(Wat == water, O-H == hydroxyl).
;

loop_
_cod_related_entry_id
_cod_related_entry_database
_cod_related_entry_code
1 AMCSD 0014804
